data_9001642
loop_
_publ_author_name
'Yang, H.'
'Ghose, S.'

_publ_section_title
;A transitional structural state and anomalous Fe-Mg order-disorder in Mg-rich
 orthopyroxene, (Mg0.75Fe0.25)2Si2O6 T = 1000 K
;
_journal_name_full 'American Mineralogist'
_journal_page_first 9
_journal_page_last 20
_journal_volume 80
_journal_year 1995
_chemical_formula_sum 'Fe0.249 Mg0.751 O3 Si'
_chemical_name_mineral Enstatite
_space_group_IT_number 61
_symmetry_space_group_name_Hall '-P 2ac 2ab'
_symmetry_space_group_name_H-M 'P b c a'
_cell_angle_alpha 90
_cell_angle_beta 90
_cell_angle_gamma 90
_cell_length_a 18.3878
_cell_length_b 8.9577
_cell_length_c 5.2441
_cell_formula_units_Z 16
_cell_volume 863.768
_database_code_amcsd 0001694
_diffrn_ambient_temperature 1000
_exptl_crystal_density_diffrn 3.329
_cod_original_formula_sum '(Mg.751 Fe.249) Si O3'
_cod_database_code 9001642

loop_
_space_group_symop_operation_xyz
x,y,z
x,1/2-y,1/2+z
-x,1/2+y,1/2-z
1/2-x,1/2+y,z
1/2+x,1/2-y,-z
1/2+x,y,1/2-z
1/2-x,-y,1/2+z
-x,-y,-z

loop_
_atom_site_aniso_label
_atom_site_aniso_U_11
_atom_site_aniso_U_22
_atom_site_aniso_U_33
_atom_site_aniso_U_12
_atom_site_aniso_U_13
_atom_site_aniso_U_23
Mg1 0.02055 0.01911 0.01546 0.00000 -0.00244 0.00000
Fe1 0.02055 0.01911 0.01546 0.00000 -0.00244 0.00000
Mg2 0.03083 0.02683 0.02257 -0.00334 -0.00830 0.00143
Fe2 0.03083 0.02683 0.02257 -0.00334 -0.00830 0.00143
SiA 0.01370 0.01504 0.01351 -0.00167 0.00000 -0.00095
SiB 0.01370 0.01545 0.01337 0.00167 -0.00147 0.00048
O1A 0.01370 0.02480 0.01853 -0.00250 0.00098 0.00095
O1B 0.01370 0.02480 0.02104 -0.00250 -0.00342 0.00167
O2A 0.02569 0.02033 0.02396 -0.00584 -0.00244 0.00095
O2B 0.02912 0.01911 0.01978 0.00918 -0.00342 0.00190
O3A 0.01884 0.03252 0.01728 0.00167 -0.00147 -0.00928
O3B 0.02398 0.02764 0.02048 -0.00334 0.00293 -0.00881

loop_
_atom_site_label
_atom_site_fract_x
_atom_site_fract_y
_atom_site_fract_z
_atom_site_occupancy
Mg1 0.37510 0.65210 0.88030 0.91600
Fe1 0.37510 0.65210 0.88030 0.08400
Mg2 0.37690 0.48540 0.37540 0.58600
Fe2 0.37690 0.48540 0.37540 0.41400
SiA 0.27190 0.34000 0.05920 1.00000
SiB 0.47470 0.33710 0.78870 1.00000
O1A 0.18440 0.33890 0.05020 1.00000
O1B 0.56270 0.34030 0.78980 1.00000
O2A 0.31120 0.49850 0.06240 1.00000
O2B 0.43380 0.48450 0.69960 1.00000
O3A 0.30230 0.23080 -0.16880 1.00000
O3B 0.44830 0.20580 0.58310 1.00000

loop_
_cod_related_entry_id
_cod_related_entry_database
_cod_related_entry_code
1 AMCSD 0001694
